data_4315522
loop_
_publ_author_name
'Davide Lionetti'
'Andrew J. Medvecz'
'Vesela Ugrinova'
'Mauricio Quiroz-Guzman'
'Bruce C. Noll'
'Seth N. Brown'

_publ_section_title
;
 Redox-Active Tripodal Aminetris(aryloxide) Complexes of Titanium(IV)
;
_journal_name_full 'Inorganic Chemistry'
_journal_page_first 4687
_journal_page_last 4697
_journal_paper_doi 10.1021/ic100347h
_journal_volume 49
_journal_year 2010
_chemical_formula_moiety 'C45 H66 Cl N O3 Ti, 0.5 (C6 H6)'
_chemical_formula_sum 'C48 H69 Cl N O3 Ti'
_chemical_formula_weight 791.39
_chemical_name_common 'tBu,tBuLTiCl . 1/2 C6H6'
_chemical_name_systematic
; 
 [Nitrilotris(4,6-di-tert-butyl-o-cresolato)] 
chlorotitanium(IV) hemibenzene solvate
;
_space_group_IT_number 14
_symmetry_cell_setting monoclinic
_symmetry_space_group_name_Hall '-P 2yn'
_symmetry_space_group_name_H-M 'P 1 21/n 1'
_atom_sites_solution_hydrogens mixed
_atom_sites_solution_primary direct
_atom_sites_solution_secondary difmap
_audit_creation_method SHELXL-97
_cell_angle_alpha 90.00
_cell_angle_beta 95.5600(10)
_cell_angle_gamma 90.00
_cell_formula_units_Z 4
_cell_length_a 15.6030(8)
_cell_length_b 16.1332(8)
_cell_length_c 18.5363(9)
_cell_measurement_reflns_used 7255
_cell_measurement_temperature 100(2)
_cell_measurement_theta_max 28.29
_cell_measurement_theta_min 2.54
_cell_volume 4644.1(4)
_computing_cell_refinement 'SAINT (Bruker, 2000)'
_computing_data_collection 'SMART (Bruker, 2000)'
_computing_data_reduction 'SAINT/XPREP (Bruker, 2000; Sheldrick, 2008)'
_computing_molecular_graphics 'XP (Sheldrick, 2008)'
_computing_publication_material 'XCIF (Sheldrick, 2008)'
_computing_structure_refinement 'XL (Sheldrick, 2008)'
_computing_structure_solution 'XS (Sheldrick, 2008)'
_diffrn_ambient_temperature 100(2)
_diffrn_detector_area_resol_mean 8.33
_diffrn_measured_fraction_theta_full 0.999
_diffrn_measured_fraction_theta_max 0.999
_diffrn_measurement_device_type 'Bruker APEX'
_diffrn_measurement_method '\f and \w scans'
_diffrn_radiation_monochromator graphite
_diffrn_radiation_source 'fine-focus sealed tube'
_diffrn_radiation_type MoK\a
_diffrn_radiation_wavelength 0.71073
_diffrn_reflns_av_R_equivalents 0.0308
_diffrn_reflns_av_sigmaI/netI 0.0263
_diffrn_reflns_limit_h_max 20
_diffrn_reflns_limit_h_min -20
_diffrn_reflns_limit_k_max 21
_diffrn_reflns_limit_k_min -21
_diffrn_reflns_limit_l_max 24
_diffrn_reflns_limit_l_min -24
_diffrn_reflns_number 49294
_diffrn_reflns_theta_full 28.29
_diffrn_reflns_theta_max 28.29
_diffrn_reflns_theta_min 2.06
_exptl_absorpt_coefficient_mu 0.280
_exptl_absorpt_correction_T_max 0.9207
_exptl_absorpt_correction_T_min 0.8963
_exptl_absorpt_correction_type multi-scan
_exptl_absorpt_process_details
;
 Blessing, R. H. (1995) Acta Cryst. A51, 33-38.

 Sheldrick, G. M. (2004) SADABS, University of G\"ottingen, Germany.
;
_exptl_crystal_colour orange
_exptl_crystal_density_diffrn 1.132
_exptl_crystal_density_method 'not measured'
_exptl_crystal_description irregular
_exptl_crystal_F_000 1708
_exptl_crystal_recrystallization_method
;
 Crystals were grown from liquid diffusion of acetonitrile into benzene.
;
_exptl_crystal_size_max 0.40
_exptl_crystal_size_mid 0.30
_exptl_crystal_size_min 0.30
_refine_diff_density_max 0.443
_refine_diff_density_min -0.325
_refine_diff_density_rms 0.057
_refine_ls_extinction_method none
_refine_ls_goodness_of_fit_ref 1.038
_refine_ls_hydrogen_treatment mixed
_refine_ls_matrix_type full
_refine_ls_number_parameters 735
_refine_ls_number_reflns 11529
_refine_ls_number_restraints 0
_refine_ls_restrained_S_all 1.038
_refine_ls_R_factor_all 0.0553
_refine_ls_R_factor_gt 0.0442
_refine_ls_shift/su_max 0.001
_refine_ls_shift/su_mean 0.000
_refine_ls_structure_factor_coef Fsqd
_refine_ls_weighting_details 'calc w=1/[\s^2^(Fo^2^)+(0.0697P)^2^+1.3450P] where P=(Fo^2^+2Fc^2^)/3'
_refine_ls_weighting_scheme calc
_refine_ls_wR_factor_gt 0.1173
_refine_ls_wR_factor_ref 0.1262
_reflns_number_gt 9394
_reflns_number_total 11529
_reflns_threshold_expression >2sigma(I)
_cod_data_source_file ic100347h_si_002_2.cif
_cod_data_source_block veselaticl
_cod_depositor_comments
;
The following automatic conversions were performed:

'_symmetry_cell_setting' value 'Monoclinic' changed to 'monoclinic'
according to the built-in table from CIF Core dictionary named
'cif_core.dic' version 2.4.1 from 2010-06-29.

Automatic conversion script
Id: cif_fix_values 1646 2011-03-28 12:23:43Z adriana 

The following automatic conversions were performed:

'_atom_sites_solution_hydrogens' value 'geom and difmap' was changed
to 'mixed'.

Automatic conversion script
Id: cif_fix_values 6452 2018-10-05 10:23:21Z andrius 
;
_cod_database_code 4315522

loop_
_symmetry_equiv_pos_as_xyz
'x, y, z'
'-x+1/2, y+1/2, -z+1/2'
'-x, -y, -z'
'x-1/2, -y-1/2, z-1/2'

loop_
_atom_site_label
_atom_site_type_symbol
_atom_site_fract_x
_atom_site_fract_y
_atom_site_fract_z
_atom_site_U_iso_or_equiv
_atom_site_adp_type
_atom_site_occupancy
_atom_site_symmetry_multiplicity
_atom_site_calc_flag
_atom_site_refinement_flags
_atom_site_disorder_assembly
_atom_site_disorder_group
Ti Ti 0.187588(16) 0.398393(15) 0.232566(14) 0.02423(8) Uani 1 1 d . . .
Cl Cl 0.15978(3) 0.26383(2) 0.19409(2) 0.03762(11) Uani 1 1 d . . .
O1 O 0.29413(7) 0.40613(6) 0.20289(6) 0.0277(2) Uani 1 1 d . . .
O2 O 0.10174(7) 0.44681(6) 0.17455(6) 0.0318(2) Uani 1 1 d . . .
O3 O 0.17925(7) 0.38180(6) 0.32853(6) 0.0284(2) Uani 1 1 d . . .
N N 0.21453(7) 0.52838(7) 0.27001(6) 0.0223(2) Uani 1 1 d . . .
C10 C 0.30549(9) 0.53465(9) 0.30351(8) 0.0236(3) Uani 1 1 d . . .
C11 C 0.37269(9) 0.52149(8) 0.25158(8) 0.0242(3) Uani 1 1 d . . .
C12 C 0.36454(9) 0.45582(9) 0.20239(8) 0.0256(3) Uani 1 1 d . . .
C13 C 0.42620(10) 0.44103(9) 0.15352(8) 0.0274(3) Uani 1 1 d . . .
C14 C 0.49832(10) 0.49215(10) 0.16016(8) 0.0289(3) Uani 1 1 d . . .
H14 H 0.5415(13) 0.4823(12) 0.1299(11) 0.039(5) Uiso 1 1 d . . .
C15 C 0.51085(10) 0.55677(9) 0.21037(8) 0.0278(3) Uani 1 1 d . A .
C16 C 0.44523(9) 0.57161(9) 0.25458(8) 0.0264(3) Uani 1 1 d . . .
H16 H 0.4469(11) 0.6175(11) 0.2880(9) 0.026(4) Uiso 1 1 d . . .
C20 C 0.20080(10) 0.58650(9) 0.20642(8) 0.0261(3) Uani 1 1 d . . .
C21 C 0.10722(10) 0.59245(9) 0.17799(8) 0.0288(3) Uani 1 1 d . . .
C22 C 0.06088(10) 0.52056(9) 0.16000(8) 0.0305(3) Uani 1 1 d . . .
C23 C -0.02554(11) 0.52260(10) 0.13025(9) 0.0350(4) Uani 1 1 d . . .
C24 C -0.06314(12) 0.60104(11) 0.12454(10) 0.0398(4) Uani 1 1 d . . .
H24 H -0.1216(13) 0.6036(11) 0.1072(10) 0.034(5) Uiso 1 1 d . . .
C25 C -0.02072(11) 0.67454(10) 0.14500(9) 0.0371(4) Uani 1 1 d . . .
C26 C 0.06606(11) 0.66922(10) 0.17087(8) 0.0313(3) Uani 1 1 d . . .
H26 H 0.0976(12) 0.7171(12) 0.1846(10) 0.034(5) Uiso 1 1 d . . .
C30 C 0.15490(10) 0.55364(9) 0.32429(8) 0.0259(3) Uani 1 1 d . . .
C31 C 0.16462(9) 0.50549(9) 0.39417(8) 0.0264(3) Uani 1 1 d . . .
C32 C 0.17491(9) 0.41959(10) 0.39376(8) 0.0275(3) Uani 1 1 d . . .
C33 C 0.18005(9) 0.37349(10) 0.45861(9) 0.0318(3) Uani 1 1 d . . .
C34 C 0.16703(10) 0.41736(12) 0.52135(9) 0.0359(4) Uani 1 1 d . . .
H34 H 0.1667(13) 0.3876(13) 0.5627(11) 0.042(5) Uiso 1 1 d . . .
C35 C 0.15178(10) 0.50227(12) 0.52341(8) 0.0351(4) Uani 1 1 d . B .
C36 C 0.15377(9) 0.54615(11) 0.45892(8) 0.0310(3) Uani 1 1 d . . .
H36 H 0.1452(12) 0.6059(12) 0.4567(10) 0.037(5) Uiso 1 1 d . . .
C100 C 0.59340(10) 0.60884(10) 0.21721(9) 0.0311(3) Uani 1 1 d . . .
C101 C 0.62519(18) 0.6267(2) 0.29876(17) 0.0451(8) Uani 0.604(3) 1 d P A 1
H10A H 0.6365 0.5741 0.3244 0.068 Uiso 0.604(3) 1 calc PR A 1
H10B H 0.5807 0.6575 0.3214 0.068 Uiso 0.604(3) 1 calc PR A 1
H10C H 0.6782 0.6596 0.3014 0.068 Uiso 0.604(3) 1 calc PR A 1
C102 C 0.57788(19) 0.6930(2) 0.18051(19) 0.0462(8) Uani 0.604(3) 1 d P A 1
H10D H 0.6313 0.7253 0.1855 0.069 Uiso 0.604(3) 1 calc PR A 1
H10E H 0.5331 0.7229 0.2035 0.069 Uiso 0.604(3) 1 calc PR A 1
H10F H 0.5593 0.6848 0.1290 0.069 Uiso 0.604(3) 1 calc PR A 1
C103 C 0.67110(17) 0.5670(2) 0.18467(17) 0.0421(7) Uani 0.604(3) 1 d P A 1
H10G H 0.6826 0.5129 0.2077 0.063 Uiso 0.604(3) 1 calc PR A 1
H10H H 0.7221 0.6023 0.1935 0.063 Uiso 0.604(3) 1 calc PR A 1
H10I H 0.6574 0.5595 0.1324 0.063 Uiso 0.604(3) 1 calc PR A 1
C104 C 0.6182(3) 0.6256(3) 0.1405(2) 0.0325(9) Uani 0.396(3) 1 d P A 2
H10J H 0.5742 0.6606 0.1143 0.049 Uiso 0.396(3) 1 calc PR A 2
H10K H 0.6224 0.5730 0.1147 0.049 Uiso 0.396(3) 1 calc PR A 2
H10L H 0.6739 0.6541 0.1435 0.049 Uiso 0.396(3) 1 calc PR A 2
C105 C 0.5794(3) 0.6911(3) 0.2539(2) 0.0352(10) Uani 0.396(3) 1 d P A 2
H10M H 0.5365 0.7236 0.2238 0.053 Uiso 0.396(3) 1 calc PR A 2
H10N H 0.6338 0.7217 0.2602 0.053 Uiso 0.396(3) 1 calc PR A 2
H10O H 0.5587 0.6811 0.3014 0.053 Uiso 0.396(3) 1 calc PR A 2
C106 C 0.6582(3) 0.5567(3) 0.2605(3) 0.0461(12) Uani 0.396(3) 1 d P A 2
H10P H 0.6655 0.5042 0.2352 0.069 Uiso 0.396(3) 1 calc PR A 2
H10Q H 0.6385 0.5454 0.3081 0.069 Uiso 0.396(3) 1 calc PR A 2
H10R H 0.7134 0.5861 0.2667 0.069 Uiso 0.396(3) 1 calc PR A 2
C110 C 0.41302(11) 0.37240(10) 0.09576(9) 0.0339(3) Uani 1 1 d . . .
C111 C 0.40634(15) 0.28687(11) 0.13154(12) 0.0455(4) Uani 1 1 d . . .
C112 C 0.33107(13) 0.39039(13) 0.04547(10) 0.0423(4) Uani 1 1 d . . .
C113 C 0.48866(14) 0.36930(14) 0.04884(12) 0.0469(5) Uani 1 1 d . . .
C200 C -0.06955(13) 0.75746(11) 0.13990(11) 0.0454(5) Uani 1 1 d . . .
C201 C -0.1201(2) 0.76527(16) 0.06481(15) 0.0666(8) Uani 1 1 d . . .
C202 C -0.13266(15) 0.75807(15) 0.19821(15) 0.0577(6) Uani 1 1 d . . .
C203 C -0.00974(15) 0.83180(12) 0.15170(12) 0.0480(5) Uani 1 1 d . . .
C210 C -0.07517(11) 0.44380(11) 0.10505(10) 0.0403(4) Uani 1 1 d . . .
C211 C -0.09365(15) 0.39231(14) 0.17047(12) 0.0510(5) Uani 1 1 d . . .
C212 C -0.16043(16) 0.46683(16) 0.06065(17) 0.0638(7) Uani 1 1 d . . .
C213 C -0.02422(14) 0.39184(12) 0.05466(11) 0.0432(4) Uani 1 1 d . . .
C300 C 0.13132(11) 0.54560(13) 0.59333(9) 0.0423(4) Uani 1 1 d . . .
C301 C 0.20367(19) 0.5866(2) 0.62565(18) 0.0340(7) Uani 0.576(3) 1 d P B 1
H30A H 0.2516 0.5474 0.6335 0.051 Uiso 0.576(3) 1 calc PR B 1
H30B H 0.1908 0.6097 0.6723 0.051 Uiso 0.576(3) 1 calc PR B 1
H30C H 0.2195 0.6315 0.5939 0.051 Uiso 0.576(3) 1 calc PR B 1
C302 C 0.1001(2) 0.47317(19) 0.64938(16) 0.0379(7) Uani 0.576(3) 1 d P B 1
H30D H 0.0490 0.4447 0.6265 0.057 Uiso 0.576(3) 1 calc PR B 1
H30E H 0.0862 0.4993 0.6945 0.057 Uiso 0.576(3) 1 calc PR B 1
H30F H 0.1466 0.4330 0.6600 0.057 Uiso 0.576(3) 1 calc PR B 1
C303 C 0.04963(19) 0.5956(2) 0.57652(17) 0.0376(7) Uani 0.576(3) 1 d P B 1
H30G H 0.0041 0.5596 0.5537 0.056 Uiso 0.576(3) 1 calc PR B 1
H30H H 0.0604 0.6409 0.5434 0.056 Uiso 0.576(3) 1 calc PR B 1
H30I H 0.0314 0.6185 0.6215 0.056 Uiso 0.576(3) 1 calc PR B 1
C304 C 0.2152(2) 0.5437(3) 0.6506(2) 0.0301(8) Uani 0.424(3) 1 d P B 2
H30J H 0.2657 0.5606 0.6265 0.045 Uiso 0.424(3) 1 calc PR B 2
H30K H 0.2240 0.4874 0.6698 0.045 Uiso 0.424(3) 1 calc PR B 2
H30L H 0.2074 0.5819 0.6905 0.045 Uiso 0.424(3) 1 calc PR B 2
C305 C 0.0559(2) 0.5232(3) 0.6199(2) 0.0359(10) Uani 0.424(3) 1 d P B 2
H30M H 0.0492 0.5543 0.6644 0.054 Uiso 0.424(3) 1 calc PR B 2
H30N H 0.0569 0.4637 0.6306 0.054 Uiso 0.424(3) 1 calc PR B 2
H30O H 0.0074 0.5355 0.5838 0.054 Uiso 0.424(3) 1 calc PR B 2
C306 C 0.1265(3) 0.6514(2) 0.5828(2) 0.0334(9) Uani 0.424(3) 1 d P B 2
H30P H 0.1794 0.6711 0.5639 0.050 Uiso 0.424(3) 1 calc PR B 2
H30Q H 0.1206 0.6776 0.6298 0.050 Uiso 0.424(3) 1 calc PR B 2
H30R H 0.0768 0.6659 0.5488 0.050 Uiso 0.424(3) 1 calc PR B 2
C310 C 0.19670(11) 0.27959(11) 0.45972(10) 0.0387(4) Uani 1 1 d . . .
C311 C 0.12589(14) 0.23446(12) 0.41241(12) 0.0464(4) Uani 1 1 d . . .
C312 C 0.19917(16) 0.24494(16) 0.53712(13) 0.0540(5) Uani 1 1 d . . .
C313 C 0.28462(13) 0.26254(13) 0.43174(13) 0.0454(4) Uani 1 1 d . . .
C400 C 0.4127(2) 0.5091(5) 0.4908(2) 0.156(3) Uani 1 1 d . . .
H400 H 0.3519 0.5155 0.4844 0.187 Uiso 1 1 calc R . .
C401 C 0.4641(3) 0.5643(4) 0.46094(19) 0.158(3) Uani 1 1 d . . .
H401 H 0.4399 0.6097 0.4334 0.190 Uiso 1 1 calc R . .
C402 C 0.5528(3) 0.5538(4) 0.47093(19) 0.148(2) Uani 1 1 d . . .
H402 H 0.5892 0.5923 0.4500 0.177 Uiso 1 1 calc R . .
H202 H 0.2237(11) 0.6379(12) 0.2226(9) 0.030(4) Uiso 1 1 d . . .
H102 H 0.3132(11) 0.5872(11) 0.3266(10) 0.027(4) Uiso 1 1 d . . .
H302 H 0.0971(10) 0.5483(10) 0.3015(8) 0.018(4) Uiso 1 1 d . . .
H101 H 0.3129(11) 0.4920(11) 0.3428(10) 0.031(4) Uiso 1 1 d . . .
H301 H 0.1635(11) 0.6124(12) 0.3338(10) 0.031(4) Uiso 1 1 d . . .
H20I H 0.0224(14) 0.8324(14) 0.1993(12) 0.052(6) Uiso 1 1 d . . .
H201 H 0.2361(11) 0.5667(10) 0.1678(9) 0.025(4) Uiso 1 1 d . . .
H21I H 0.0289(14) 0.3724(13) 0.0770(11) 0.044(5) Uiso 1 1 d . . .
H31I H 0.2850(14) 0.2819(14) 0.3811(12) 0.049(6) Uiso 1 1 d . . .
H11F H 0.2817(15) 0.3910(14) 0.0681(12) 0.052(6) Uiso 1 1 d . . .
H11C H 0.3553(15) 0.2842(14) 0.1592(12) 0.054(6) Uiso 1 1 d . . .
H21H H -0.0598(13) 0.3438(13) 0.0387(11) 0.044(5) Uiso 1 1 d . . .
H11I H 0.4786(13) 0.3266(14) 0.0140(12) 0.049(6) Uiso 1 1 d . . .
H11B H 0.4602(16) 0.2742(15) 0.1620(13) 0.059(7) Uiso 1 1 d . . .
H11H H 0.4967(12) 0.4198(13) 0.0229(10) 0.032(5) Uiso 1 1 d . . .
H21B H -0.0448(14) 0.3716(13) 0.1989(11) 0.043(5) Uiso 1 1 d . . .
H31B H 0.1249(14) 0.2465(14) 0.3627(13) 0.051(6) Uiso 1 1 d . . .
H20C H -0.0870(16) 0.7568(15) 0.0295(13) 0.056(7) Uiso 1 1 d . . .
H21D H -0.1991(16) 0.4902(15) 0.0932(13) 0.057(7) Uiso 1 1 d . . .
H31A H 0.0704(14) 0.2457(13) 0.4281(11) 0.045(6) Uiso 1 1 d . . .
H31H H 0.2972(13) 0.2070(14) 0.4337(11) 0.041(5) Uiso 1 1 d . . .
H21A H -0.1236(15) 0.3427(15) 0.1547(12) 0.057(6) Uiso 1 1 d . . .
H20F H -0.1638(16) 0.8075(17) 0.1962(13) 0.068(7) Uiso 1 1 d . . .
H21G H -0.0094(15) 0.4229(15) 0.0118(14) 0.061(7) Uiso 1 1 d . . .
H31F H 0.2505(17) 0.2670(15) 0.5686(13) 0.061(7) Uiso 1 1 d . . .
H31E H 0.1490(16) 0.2542(15) 0.5597(13) 0.059(7) Uiso 1 1 d . . .
H11E H 0.3233(13) 0.3509(13) 0.0081(12) 0.045(5) Uiso 1 1 d . . .
H11A H 0.3977(14) 0.2455(14) 0.0929(12) 0.050(6) Uiso 1 1 d . . .
H20H H -0.0423(16) 0.8792(16) 0.1463(13) 0.061(7) Uiso 1 1 d . . .
H20G H 0.0309(15) 0.8327(14) 0.1147(12) 0.052(6) Uiso 1 1 d . . .
H31G H 0.3314(15) 0.2890(14) 0.4616(12) 0.051(6) Uiso 1 1 d . . .
H20B H -0.1648(17) 0.7237(17) 0.0558(14) 0.068(8) Uiso 1 1 d . . .
H11G H 0.5448(15) 0.3598(14) 0.0770(12) 0.055(6) Uiso 1 1 d . . .
H20A H -0.1489(17) 0.8182(18) 0.0596(14) 0.076(8) Uiso 1 1 d . . .
H20E H -0.1773(17) 0.7133(17) 0.1899(14) 0.072(8) Uiso 1 1 d . . .
H11D H 0.3345(14) 0.4438(15) 0.0238(12) 0.049(6) Uiso 1 1 d . . .
H31D H 0.2050(17) 0.1893(19) 0.5343(14) 0.073(8) Uiso 1 1 d . . .
H20D H -0.1034(15) 0.7506(14) 0.2457(13) 0.055(6) Uiso 1 1 d . . .
H31C H 0.1331(15) 0.1735(16) 0.4184(12) 0.062(7) Uiso 1 1 d . . .
H21E H -0.1837(18) 0.4179(18) 0.0418(15) 0.078(8) Uiso 1 1 d . . .
H21C H -0.1285(17) 0.4215(17) 0.2032(14) 0.072(8) Uiso 1 1 d . . .
H21F H -0.160(2) 0.503(2) 0.021(2) 0.119(13) Uiso 1 1 d . . .

loop_
_atom_site_aniso_label
_atom_site_aniso_U_11
_atom_site_aniso_U_22
_atom_site_aniso_U_33
_atom_site_aniso_U_23
_atom_site_aniso_U_13
_atom_site_aniso_U_12
Ti 0.02572(14) 0.01698(13) 0.02907(14) -0.00170(9) -0.00206(10) 0.00074(9)
Cl 0.0399(2) 0.01866(17) 0.0524(2) -0.00542(15) -0.00522(17) -0.00025(14)
O1 0.0313(5) 0.0192(5) 0.0331(5) -0.0034(4) 0.0054(4) -0.0003(4)
O2 0.0354(6) 0.0211(5) 0.0363(6) -0.0056(4) -0.0101(5) 0.0049(4)
O3 0.0302(5) 0.0221(5) 0.0330(5) 0.0008(4) 0.0044(4) -0.0034(4)
N 0.0226(5) 0.0197(5) 0.0241(6) -0.0002(4) 0.0002(4) 0.0016(4)
C10 0.0251(7) 0.0204(6) 0.0248(7) -0.0022(5) 0.0006(5) -0.0010(5)
C11 0.0268(7) 0.0202(6) 0.0253(7) 0.0015(5) 0.0022(5) 0.0028(5)
C12 0.0289(7) 0.0198(6) 0.0280(7) 0.0018(5) 0.0019(6) 0.0029(5)
C13 0.0326(7) 0.0220(7) 0.0275(7) -0.0002(5) 0.0032(6) 0.0062(6)
C14 0.0294(7) 0.0295(7) 0.0284(7) 0.0009(6) 0.0061(6) 0.0065(6)
C15 0.0293(7) 0.0259(7) 0.0281(7) 0.0027(6) 0.0026(6) 0.0019(6)
C16 0.0287(7) 0.0233(7) 0.0269(7) -0.0006(5) 0.0018(6) 0.0009(6)
C20 0.0318(7) 0.0184(6) 0.0277(7) 0.0006(5) 0.0004(6) 0.0031(5)
C21 0.0332(8) 0.0250(7) 0.0271(7) -0.0029(5) -0.0028(6) 0.0055(6)
C22 0.0361(8) 0.0250(7) 0.0285(7) -0.0061(6) -0.0065(6) 0.0080(6)
C23 0.0362(8) 0.0312(8) 0.0348(8) -0.0122(6) -0.0115(7) 0.0072(6)
C24 0.0368(9) 0.0382(9) 0.0406(9) -0.0113(7) -0.0151(7) 0.0126(7)
C25 0.0428(9) 0.0296(8) 0.0362(8) -0.0086(6) -0.0099(7) 0.0152(7)
C26 0.0388(8) 0.0230(7) 0.0309(7) -0.0037(6) -0.0035(6) 0.0067(6)
C30 0.0262(7) 0.0223(7) 0.0294(7) -0.0037(5) 0.0031(6) 0.0007(5)
C31 0.0198(6) 0.0295(7) 0.0297(7) -0.0002(6) 0.0016(5) -0.0008(5)
C32 0.0205(6) 0.0307(7) 0.0314(7) 0.0012(6) 0.0033(5) -0.0025(5)
C33 0.0217(7) 0.0369(8) 0.0374(8) 0.0083(7) 0.0065(6) -0.0010(6)
C34 0.0217(7) 0.0541(10) 0.0323(8) 0.0113(7) 0.0055(6) 0.0067(7)
C35 0.0201(7) 0.0573(10) 0.0275(7) -0.0009(7) 0.0010(6) 0.0087(7)
C36 0.0216(7) 0.0395(9) 0.0314(8) -0.0044(6) 0.0000(6) 0.0021(6)
C100 0.0250(7) 0.0363(8) 0.0320(8) -0.0006(6) 0.0030(6) 0.0022(6)
C101 0.0261(13) 0.066(2) 0.0424(16) -0.0121(15) 0.0020(11) -0.0039(13)
C102 0.0341(15) 0.0426(16) 0.061(2) 0.0053(14) -0.0013(13) -0.0092(12)
C103 0.0245(13) 0.0573(19) 0.0451(17) -0.0094(14) 0.0068(11) -0.0003(12)
C104 0.0299(19) 0.033(2) 0.036(2) -0.0014(16) 0.0100(16) -0.0072(16)
C105 0.031(2) 0.036(2) 0.039(2) -0.0060(17) 0.0034(16) -0.0093(16)
C106 0.029(2) 0.050(3) 0.057(3) 0.009(2) -0.0114(19) 0.0014(19)
C110 0.0383(8) 0.0295(8) 0.0347(8) -0.0075(6) 0.0077(7) 0.0038(6)
C111 0.0603(12) 0.0241(8) 0.0532(11) -0.0084(8) 0.0113(10) 0.0062(8)
C112 0.0427(10) 0.0500(11) 0.0339(9) -0.0109(8) 0.0027(8) 0.0007(8)
C113 0.0470(11) 0.0482(11) 0.0478(11) -0.0202(9) 0.0164(9) 0.0016(9)
C200 0.0495(10) 0.0341(9) 0.0487(10) -0.0112(8) -0.0155(8) 0.0217(8)
C201 0.0802(18) 0.0491(13) 0.0626(15) -0.0144(11) -0.0332(14) 0.0372(13)
C202 0.0475(12) 0.0461(12) 0.0776(16) -0.0150(11) -0.0039(11) 0.0221(10)
C203 0.0602(12) 0.0291(9) 0.0520(11) -0.0042(8) -0.0083(10) 0.0201(8)
C210 0.0382(9) 0.0353(9) 0.0441(9) -0.0154(7) -0.0129(7) 0.0043(7)
C211 0.0500(12) 0.0520(12) 0.0499(12) -0.0177(9) 0.0000(10) -0.0097(10)
C212 0.0486(12) 0.0498(13) 0.0853(18) -0.0267(13) -0.0332(12) 0.0078(10)
C213 0.0547(11) 0.0345(9) 0.0378(9) -0.0138(7) -0.0081(8) 0.0005(8)
C300 0.0342(8) 0.0655(12) 0.0270(8) 0.0001(8) 0.0021(6) 0.0198(8)
C301 0.0279(14) 0.0393(17) 0.0344(16) -0.0025(14) 0.0005(11) -0.0052(12)
C302 0.0459(17) 0.0355(15) 0.0343(15) -0.0020(12) 0.0139(13) -0.0115(13)
C303 0.0297(14) 0.0437(17) 0.0393(16) -0.0047(12) 0.0030(11) 0.0047(12)
C304 0.0262(18) 0.039(2) 0.0244(18) 0.0015(16) -0.0015(14) -0.0004(16)
C305 0.0297(19) 0.041(2) 0.038(2) -0.0090(17) 0.0111(16) -0.0085(16)
C306 0.043(2) 0.0295(18) 0.0280(18) -0.0047(14) 0.0022(15) 0.0076(15)
C310 0.0345(8) 0.0360(9) 0.0469(10) 0.0152(7) 0.0103(7) -0.0008(7)
C311 0.0472(11) 0.0362(10) 0.0574(12) 0.0128(8) 0.0133(9) -0.0104(8)
C312 0.0571(13) 0.0505(12) 0.0557(13) 0.0249(10) 0.0116(11) 0.0019(10)
C313 0.0398(10) 0.0363(10) 0.0614(13) 0.0150(9) 0.0121(9) 0.0085(8)
C400 0.0487(17) 0.362(8) 0.055(2) -0.107(3) -0.0080(16) 0.025(3)
C401 0.117(3) 0.304(7) 0.0481(18) -0.077(3) -0.020(2) 0.057(4)
C402 0.093(3) 0.299(7) 0.0503(18) -0.083(3) 0.0025(18) -0.029(4)

loop_
_atom_type_symbol
_atom_type_description
_atom_type_scat_dispersion_real
_atom_type_scat_dispersion_imag
_atom_type_scat_source
C C 0.0033 0.0016 'International Tables Vol C Tables 4.2.6.8 and 6.1.1.4'
H H 0.0000 0.0000 'International Tables Vol C Tables 4.2.6.8 and 6.1.1.4'
N N 0.0061 0.0033 'International Tables Vol C Tables 4.2.6.8 and 6.1.1.4'
O O 0.0106 0.0060 'International Tables Vol C Tables 4.2.6.8 and 6.1.1.4'
Cl Cl 0.1484 0.1585 'International Tables Vol C Tables 4.2.6.8 and 6.1.1.4'
Ti Ti 0.2776 0.4457 'International Tables Vol C Tables 4.2.6.8 and 6.1.1.4'

loop_
_geom_angle_atom_site_label_1
_geom_angle_atom_site_label_2
_geom_angle_atom_site_label_3
_geom_angle
_geom_angle_site_symmetry_1
_geom_angle_site_symmetry_3
_geom_angle_publ_flag
O1 Ti O2 116.05(5) . . ?
O1 Ti O3 117.65(5) . . ?
O2 Ti O3 121.74(5) . . ?
O1 Ti N 83.04(4) . . ?
O2 Ti N 83.45(4) . . ?
O3 Ti N 82.15(4) . . ?
O1 Ti Cl 96.99(3) . . ?
O2 Ti Cl 96.65(4) . . ?
O3 Ti Cl 97.73(4) . . ?
N Ti Cl 179.87(4) . . ?
C12 O1 Ti 144.16(9) . . ?
C22 O2 Ti 142.92(9) . . ?
C32 O3 Ti 144.91(10) . . ?
C30 N C10 109.28(11) . . ?
C30 N C20 107.89(11) . . ?
C10 N C20 109.89(11) . . ?
C30 N Ti 110.78(8) . . ?
C10 N Ti 109.53(8) . . ?
C20 N Ti 109.45(8) . . ?
N C10 C11 114.62(11) . . ?
N C10 H102 108.7(11) . . ?
C11 C10 H102 110.3(11) . . ?
N C10 H101 107.1(10) . . ?
C11 C10 H101 109.3(10) . . ?
H102 C10 H101 106.5(14) . . ?
C16 C11 C12 119.39(13) . . ?
C16 C11 C10 120.54(13) . . ?
C12 C11 C10 119.98(13) . . ?
O1 C12 C11 117.73(13) . . ?
O1 C12 C13 120.55(13) . . ?
C11 C12 C13 121.72(13) . . ?
C14 C13 C12 116.17(13) . . ?
C14 C13 C110 122.70(13) . . ?
C12 C13 C110 121.13(14) . . ?
C13 C14 C15 124.10(14) . . ?
C13 C14 H14 118.2(12) . . ?
C15 C14 H14 117.7(12) . . ?
C16 C15 C14 117.15(14) . . ?
C16 C15 C100 121.12(13) . . ?
C14 C15 C100 121.73(14) . . ?
C11 C16 C15 121.30(14) . . ?
C11 C16 H16 116.4(10) . . ?
C15 C16 H16 122.3(10) . . ?
N C20 C21 111.92(12) . . ?
N C20 H202 106.2(11) . . ?
C21 C20 H202 112.4(11) . . ?
N C20 H201 108.4(10) . . ?
C21 C20 H201 110.7(10) . . ?
H202 C20 H201 107.0(14) . . ?
C22 C21 C26 119.60(14) . . ?
C22 C21 C20 119.65(13) . . ?
C26 C21 C20 120.74(14) . . ?
O2 C22 C21 117.26(13) . . ?
O2 C22 C23 120.63(14) . . ?
C21 C22 C23 122.07(14) . . ?
C24 C23 C22 115.54(15) . . ?
C24 C23 C210 122.10(14) . . ?
C22 C23 C210 122.36(14) . . ?
C25 C24 C23 124.52(15) . . ?
C25 C24 H24 118.5(11) . . ?
C23 C24 H24 117.0(11) . . ?
C24 C25 C26 117.47(14) . . ?
C24 C25 C200 120.29(15) . . ?
C26 C25 C200 122.23(15) . . ?
C25 C26 C21 120.64(15) . . ?
C25 C26 H26 120.6(11) . . ?
C21 C26 H26 118.7(11) . . ?
N C30 C31 114.96(12) . . ?
N C30 H302 107.3(9) . . ?
C31 C30 H302 110.1(9) . . ?
N C30 H301 107.7(11) . . ?
C31 C30 H301 110.3(11) . . ?
H302 C30 H301 106.0(14) . . ?
C36 C31 C32 119.76(14) . . ?
C36 C31 C30 119.21(14) . . ?
C32 C31 C30 120.65(13) . . ?
O3 C32 C31 117.73(13) . . ?
O3 C32 C33 121.16(14) . . ?
C31 C32 C33 121.10(15) . . ?
C34 C33 C32 116.30(15) . . ?
C34 C33 C310 121.86(15) . . ?
C32 C33 C310 121.82(15) . . ?
C35 C34 C33 124.21(16) . . ?
C35 C34 H34 118.9(13) . . ?
C33 C34 H34 116.8(13) . . ?
C34 C35 C36 117.31(15) . . ?
C34 C35 C300 121.49(16) . . ?
C36 C35 C300 121.18(16) . . ?
C35 C36 C31 121.01(16) . . ?
C35 C36 H36 121.7(11) . . ?
C31 C36 H36 117.3(11) . . ?
C106 C100 C105 111.9(3) . . ?
C106 C100 C15 104.9(2) . . ?
C105 C100 C15 111.10(19) . . ?
C102 C100 C15 110.78(15) . . ?
C106 C100 C104 112.4(3) . . ?
C105 C100 C104 108.8(2) . . ?
C15 C100 C104 107.80(19) . . ?
C102 C100 C103 108.0(2) . . ?
C15 C100 C103 114.16(17) . . ?
C102 C100 C101 106.7(2) . . ?
C15 C100 C101 111.38(16) . . ?
C103 C100 C101 105.47(18) . . ?
C100 C101 H10A 109.5 . . ?
C100 C101 H10B 109.5 . . ?
H10A C101 H10B 109.5 . . ?
C100 C101 H10C 109.5 . . ?
H10A C101 H10C 109.5 . . ?
H10B C101 H10C 109.5 . . ?
C100 C102 H10D 109.5 . . ?
C100 C102 H10E 109.5 . . ?
H10D C102 H10E 109.5 . . ?
C100 C102 H10F 109.5 . . ?
H10D C102 H10F 109.5 . . ?
H10E C102 H10F 109.5 . . ?
C100 C103 H10G 109.5 . . ?
C100 C103 H10H 109.5 . . ?
H10G C103 H10H 109.5 . . ?
C100 C103 H10I 109.5 . . ?
H10G C103 H10I 109.5 . . ?
H10H C103 H10I 109.5 . . ?
C100 C104 H10J 109.5 . . ?
C100 C104 H10K 109.5 . . ?
H10J C104 H10K 109.5 . . ?
C100 C104 H10L 109.5 . . ?
H10J C104 H10L 109.5 . . ?
H10K C104 H10L 109.5 . . ?
C100 C105 H10M 109.5 . . ?
C100 C105 H10N 109.5 . . ?
H10M C105 H10N 109.5 . . ?
C100 C105 H10O 109.5 . . ?
H10M C105 H10O 109.5 . . ?
H10N C105 H10O 109.5 . . ?
C100 C106 H10P 109.5 . . ?
C100 C106 H10Q 109.5 . . ?
H10P C106 H10Q 109.5 . . ?
C100 C106 H10R 109.5 . . ?
H10P C106 H10R 109.5 . . ?
H10Q C106 H10R 109.5 . . ?
C113 C110 C112 107.67(16) . . ?
C113 C110 C111 107.64(15) . . ?
C112 C110 C111 110.12(16) . . ?
C113 C110 C13 111.07(14) . . ?
C112 C110 C13 109.48(13) . . ?
C111 C110 C13 110.79(14) . . ?
C110 C111 H11C 110.7(13) . . ?
C110 C111 H11B 110.0(14) . . ?
H11C C111 H11B 112.3(19) . . ?
C110 C111 H11A 107.8(13) . . ?
H11C C111 H11A 106.8(18) . . ?
H11B C111 H11A 109.0(18) . . ?
C110 C112 H11F 114.4(14) . . ?
C110 C112 H11E 111.1(13) . . ?
H11F C112 H11E 107.1(18) . . ?
C110 C112 H11D 110.4(13) . . ?
H11F C112 H11D 105.5(19) . . ?
H11E C112 H11D 108.0(18) . . ?
C110 C113 H11I 109.0(13) . . ?
C110 C113 H11H 113.7(11) . . ?
H11I C113 H11H 107.2(17) . . ?
C110 C113 H11G 113.5(13) . . ?
H11I C113 H11G 109.1(18) . . ?
H11H C113 H11G 104.1(17) . . ?
C203 C200 C202 108.70(17) . . ?
C203 C200 C201 108.6(2) . . ?
C202 C200 C201 109.3(2) . . ?
C203 C200 C25 112.54(15) . . ?
C202 C200 C25 108.11(17) . . ?
C201 C200 C25 109.55(15) . . ?
C200 C201 H20C 111.9(16) . . ?
C200 C201 H20B 113.3(16) . . ?
H20C C201 H20B 103(2) . . ?
C200 C201 H20A 110.8(16) . . ?
H20C C201 H20A 111(2) . . ?
H20B C201 H20A 106(2) . . ?
C200 C202 H20F 110.2(16) . . ?
C200 C202 H20E 111.8(15) . . ?
H20F C202 H20E 105(2) . . ?
C200 C202 H20D 111.4(14) . . ?
H20F C202 H20D 110(2) . . ?
H20E C202 H20D 108(2) . . ?
C200 C203 H20I 113.2(13) . . ?
C200 C203 H20H 108.3(15) . . ?
H20I C203 H20H 109(2) . . ?
C200 C203 H20G 109.9(13) . . ?
H20I C203 H20G 108.8(18) . . ?
H20H C203 H20G 108(2) . . ?
C211 C210 C213 109.68(16) . . ?
C211 C210 C23 109.77(14) . . ?
C213 C210 C23 111.20(16) . . ?
C211 C210 C212 109.7(2) . . ?
C213 C210 C212 106.16(17) . . ?
C23 C210 C212 110.27(16) . . ?
C210 C211 H21B 115.7(13) . . ?
C210 C211 H21A 109.7(14) . . ?
H21B C211 H21A 102.6(18) . . ?
C210 C211 H21C 113.2(16) . . ?
H21B C211 H21C 107.0(19) . . ?
H21A C211 H21C 108(2) . . ?
C210 C212 H21D 108.6(15) . . ?
C210 C212 H21E 106.5(17) . . ?
H21D C212 H21E 109(2) . . ?
C210 C212 H21F 120(2) . . ?
H21D C212 H21F 107(3) . . ?
H21E C212 H21F 105(3) . . ?
C210 C213 H21I 113.5(13) . . ?
C210 C213 H21H 107.7(12) . . ?
H21I C213 H21H 108.5(17) . . ?
C210 C213 H21G 112.9(14) . . ?
H21I C213 H21G 105.0(18) . . ?
H21H C213 H21G 109.2(18) . . ?
C301 C300 C303 117.8(2) . . ?
C305 C300 C35 116.2(2) . . ?
C301 C300 C35 110.71(18) . . ?
C303 C300 C35 107.98(16) . . ?
C305 C300 C304 115.6(3) . . ?
C35 C300 C304 109.11(18) . . ?
C301 C300 C302 109.8(2) . . ?
C303 C300 C302 102.1(2) . . ?
C35 C300 C302 107.73(18) . . ?
C305 C300 C306 105.9(2) . . ?
C35 C300 C306 111.56(18) . . ?
C304 C300 C306 96.8(2) . . ?
C300 C301 H30A 109.5 . . ?
C300 C301 H30B 109.5 . . ?
H30A C301 H30B 109.5 . . ?
C300 C301 H30C 109.5 . . ?
H30A C301 H30C 109.5 . . ?
H30B C301 H30C 109.5 . . ?
C300 C302 H30D 109.5 . . ?
C300 C302 H30E 109.5 . . ?
H30D C302 H30E 109.5 . . ?
C300 C302 H30F 109.5 . . ?
H30D C302 H30F 109.5 . . ?
H30E C302 H30F 109.5 . . ?
C300 C303 H30G 109.5 . . ?
C300 C303 H30H 109.5 . . ?
H30G C303 H30H 109.5 . . ?
C300 C303 H30I 109.5 . . ?
H30G C303 H30I 109.5 . . ?
H30H C303 H30I 109.5 . . ?
C300 C304 H30J 109.5 . . ?
C300 C304 H30K 109.5 . . ?
H30J C304 H30K 109.5 . . ?
C300 C304 H30L 109.5 . . ?
H30J C304 H30L 109.5 . . ?
H30K C304 H30L 109.5 . . ?
C300 C305 H30M 109.5 . . ?
C300 C305 H30N 109.5 . . ?
H30M C305 H30N 109.5 . . ?
C300 C305 H30O 109.5 . . ?
H30M C305 H30O 109.5 . . ?
H30N C305 H30O 109.5 . . ?
C300 C306 H30P 109.5 . . ?
C300 C306 H30Q 109.5 . . ?
H30P C306 H30Q 109.5 . . ?
C300 C306 H30R 109.5 . . ?
H30P C306 H30R 109.5 . . ?
H30Q C306 H30R 109.5 . . ?
C311 C310 C312 108.30(16) . . ?
C311 C310 C33 110.50(15) . . ?
C312 C310 C33 111.10(17) . . ?
C311 C310 C313 109.91(17) . . ?
C312 C310 C313 107.90(16) . . ?
C33 C310 C313 109.09(14) . . ?
C310 C311 H31B 114.0(14) . . ?
C310 C311 H31A 111.2(12) . . ?
H31B C311 H31A 109.3(18) . . ?
C310 C311 H31C 109.8(14) . . ?
H31B C311 H31C 107.6(19) . . ?
H31A C311 H31C 104.5(18) . . ?
C310 C312 H31F 111.0(14) . . ?
C310 C312 H31E 114.5(15) . . ?
H31F C312 H31E 110(2) . . ?
C310 C312 H31D 107.5(17) . . ?
H31F C312 H31D 108(2) . . ?
H31E C312 H31D 106(2) . . ?
C310 C313 H31I 110.6(12) . . ?
C310 C313 H31H 110.8(12) . . ?
H31I C313 H31H 109.0(18) . . ?
C310 C313 H31G 112.0(13) . . ?
H31I C313 H31G 109.2(18) . . ?
H31H C313 H31G 105.1(18) . . ?
C402 C400 C401 119.8(4) 3_666 . ?
C402 C400 H400 120.1 3_666 . ?
C401 C400 H400 120.1 . . ?
C400 C401 C402 119.3(6) . . ?
C400 C401 H401 120.4 . . ?
C402 C401 H401 120.4 . . ?
C400 C402 C401 120.9(5) 3_666 . ?
C400 C402 H402 119.5 3_666 . ?
C401 C402 H402 119.5 . . ?

loop_
_geom_bond_atom_site_label_1
_geom_bond_atom_site_label_2
_geom_bond_distance
_geom_bond_site_symmetry_2
_geom_bond_publ_flag
Ti O1 1.8052(11) . ?
Ti O2 1.8116(11) . ?
Ti O3 1.8160(11) . ?
Ti N 2.2361(11) . ?
Ti Cl 2.3130(4) . ?
O1 C12 1.3608(18) . ?
O2 C22 1.3644(17) . ?
O3 C32 1.3616(18) . ?
N C30 1.4918(18) . ?
N C10 1.4963(18) . ?
N C20 1.5052(18) . ?
C10 C11 1.5055(19) . ?
C10 H102 0.953(18) . ?
C10 H101 1.001(18) . ?
C11 C16 1.388(2) . ?
C11 C12 1.3955(19) . ?
C12 C13 1.404(2) . ?
C13 C14 1.391(2) . ?
C13 C110 1.540(2) . ?
C14 C15 1.398(2) . ?
C14 H14 0.93(2) . ?
C15 C16 1.393(2) . ?
C15 C100 1.533(2) . ?
C16 H16 0.965(17) . ?
C20 C21 1.507(2) . ?
C20 H202 0.941(19) . ?
C20 H201 0.996(17) . ?
C21 C22 1.390(2) . ?
C21 C26 1.396(2) . ?
C22 C23 1.407(2) . ?
C23 C24 1.395(2) . ?
C23 C210 1.537(2) . ?
C24 C25 1.393(2) . ?
C24 H24 0.938(19) . ?
C25 C26 1.395(2) . ?
C25 C200 1.538(2) . ?
C26 H26 0.94(2) . ?
C30 C31 1.505(2) . ?
C30 H302 0.962(16) . ?
C30 H301 0.971(18) . ?
C31 C36 1.392(2) . ?
C31 C32 1.395(2) . ?
C32 C33 1.409(2) . ?
C33 C34 1.393(2) . ?
C33 C310 1.537(2) . ?
C34 C35 1.391(3) . ?
C34 H34 0.90(2) . ?
C35 C36 1.392(2) . ?
C35 C300 1.533(2) . ?
C36 H36 0.97(2) . ?
C100 C106 1.489(5) . ?
C100 C105 1.517(4) . ?
C100 C102 1.528(4) . ?
C100 C104 1.533(4) . ?
C100 C103 1.559(3) . ?
C100 C101 1.571(3) . ?
C101 H10A 0.9800 . ?
C101 H10B 0.9800 . ?
C101 H10C 0.9800 . ?
C102 H10D 0.9800 . ?
C102 H10E 0.9800 . ?
C102 H10F 0.9800 . ?
C103 H10G 0.9800 . ?
C103 H10H 0.9800 . ?
C103 H10I 0.9800 . ?
C104 H10J 0.9800 . ?
C104 H10K 0.9800 . ?
C104 H10L 0.9800 . ?
C105 H10M 0.9800 . ?
C105 H10N 0.9800 . ?
C105 H10O 0.9800 . ?
C106 H10P 0.9800 . ?
C106 H10Q 0.9800 . ?
C106 H10R 0.9800 . ?
C110 C113 1.533(2) . ?
C110 C112 1.535(3) . ?
C110 C111 1.539(3) . ?
C111 H11C 0.99(2) . ?
C111 H11B 0.99(2) . ?
C111 H11A 0.98(2) . ?
C112 H11F 0.91(2) . ?
C112 H11E 0.94(2) . ?
C112 H11D 0.95(2) . ?
C113 H11I 0.95(2) . ?
C113 H11H 0.96(2) . ?
C113 H11G 0.99(2) . ?
C200 C203 1.522(3) . ?
C200 C202 1.531(3) . ?
C200 C201 1.537(3) . ?
C201 H20C 0.88(2) . ?
C201 H20B 0.97(3) . ?
C201 H20A 0.97(3) . ?
C202 H20F 0.93(3) . ?
C202 H20E 1.00(3) . ?
C202 H20D 0.96(2) . ?
C203 H20I 0.97(2) . ?
C203 H20H 0.92(3) . ?
C203 H20G 0.98(2) . ?
C210 C211 1.520(3) . ?
C210 C213 1.533(3) . ?
C210 C212 1.540(3) . ?
C211 H21B 0.94(2) . ?
C211 H21A 0.96(2) . ?
C211 H21C 0.97(3) . ?
C212 H21D 0.97(2) . ?
C212 H21E 0.92(3) . ?
C212 H21F 0.94(4) . ?
C213 H21I 0.94(2) . ?
C213 H21H 0.98(2) . ?
C213 H21G 0.99(3) . ?
C300 C305 1.369(4) . ?
C300 C301 1.392(3) . ?
C300 C303 1.515(3) . ?
C300 C304 1.604(4) . ?
C300 C302 1.668(3) . ?
C300 C306 1.719(4) . ?
C301 H30A 0.9800 . ?
C301 H30B 0.9800 . ?
C301 H30C 0.9800 . ?
C302 H30D 0.9800 . ?
C302 H30E 0.9800 . ?
C302 H30F 0.9800 . ?
C303 H30G 0.9800 . ?
C303 H30H 0.9800 . ?
C303 H30I 0.9800 . ?
C304 H30J 0.9800 . ?
C304 H30K 0.9800 . ?
C304 H30L 0.9800 . ?
C305 H30M 0.9800 . ?
C305 H30N 0.9800 . ?
C305 H30O 0.9800 . ?
C306 H30P 0.9800 . ?
C306 H30Q 0.9800 . ?
C306 H30R 0.9800 . ?
C310 C311 1.527(3) . ?
C310 C312 1.537(3) . ?
C310 C313 1.538(2) . ?
C311 H31B 0.94(2) . ?
C311 H31A 0.96(2) . ?
C311 H31C 1.00(3) . ?
C312 H31F 1.01(3) . ?
C312 H31E 0.94(3) . ?
C312 H31D 0.90(3) . ?
C313 H31I 0.99(2) . ?
C313 H31H 0.92(2) . ?
C313 H31G 0.97(2) . ?
C400 C402 1.322(8) 3_666 ?
C400 C401 1.353(8) . ?
C400 H400 0.9500 . ?
C401 C402 1.389(6) . ?
C401 H401 0.9500 . ?
C402 C400 1.322(8) 3_666 ?
C402 H402 0.9500 . ?
